data_4023894
loop_
_publ_author_name
'Yoshimasa Makita'
'Nobuhiro Kihara'
'Toshikazu Takata'

_publ_contact_author_email makita@cc.osaka-dent.ac.jp
_publ_contact_author_fax +81-72-864-3162
_publ_contact_author_name 'Yoshimasa Makita'
_publ_contact_author_phone +81-72-864-3162
_publ_section_title
;
 Quantitative Active Transport in [2]Rotaxane Using a One-Shot
 Acylation Reaction toward the Linear Molecular Motor
;
_journal_name_full 'Journal of Organic Chemistry'
_journal_page_first 9245
_journal_page_last 9250
_journal_paper_doi 10.1021/jo8013726
_journal_volume 73
_journal_year 2008
_chemical_formula_moiety 'C24 H32 O8, C22 H30 N O2 1+, F6  P'
_chemical_formula_sum 'C46 H62 F6 N O10 P'
_chemical_formula_weight 933.96
_space_group_IT_number 4
_symmetry_cell_setting monoclinic
_symmetry_Int_Tables_number 4
_symmetry_space_group_name_Hall 'P 2yb'
_symmetry_space_group_name_H-M 'P 1 21 1'
_audit_creation_date 2006-10-10
_audit_creation_method 'by CrystalStructure 3.6.0'
_cell_angle_alpha 90
_cell_angle_beta 100.118(4)
_cell_angle_gamma 90
_cell_formula_units_Z 2
_cell_length_a 9.995(11)
_cell_length_b 18.285(9)
_cell_length_c 13.353(7)
_cell_measurement_reflns_used 208
_cell_measurement_temperature 150.1
_cell_measurement_theta_max 27.5
_cell_measurement_theta_min 3.0
_cell_volume 2402.4(31)
_computing_cell_refinement CrystalClear
_computing_data_collection CrystalClear
_computing_data_reduction CrystalStructure
_computing_publication_material 'CrystalStructure 3.6.0'
_computing_structure_refinement CRYSTALS
_computing_structure_solution SIR92
_diffrn_detector_area_resol_mean 7.31
_diffrn_measured_fraction_theta_full 0.9824
_diffrn_measured_fraction_theta_max 0.9824
_diffrn_measurement_device_type 'Rigaku Mercury'
_diffrn_measurement_method \w
_diffrn_radiation_type 'Mo K\a'
_diffrn_radiation_wavelength 0.7107
_diffrn_reflns_av_R_equivalents 0.034
_diffrn_reflns_limit_h_max 12
_diffrn_reflns_limit_h_min -10
_diffrn_reflns_limit_k_max 23
_diffrn_reflns_limit_k_min -23
_diffrn_reflns_limit_l_max 15
_diffrn_reflns_limit_l_min -17
_diffrn_reflns_number 25384
_diffrn_reflns_theta_full 27.48
_diffrn_reflns_theta_max 27.48
_exptl_absorpt_coefficient_mu 0.136
_exptl_absorpt_correction_T_max 0.960
_exptl_absorpt_correction_T_min 0.811
_exptl_absorpt_correction_type multi-scan
_exptl_absorpt_process_details 'Jacobson, R. (1998) Private communication'
_exptl_crystal_colour colorless
_exptl_crystal_density_diffrn 1.291
_exptl_crystal_density_method 'not measured'
_exptl_crystal_description prism
_exptl_crystal_F_000 988.00
_exptl_crystal_size_max 0.40
_exptl_crystal_size_mid 0.30
_exptl_crystal_size_min 0.30
_refine_diff_density_max 0.96
_refine_diff_density_min -0.75
_refine_ls_extinction_method none
_refine_ls_goodness_of_fit_ref 1.001
_refine_ls_hydrogen_treatment refall
_refine_ls_number_parameters 639
_refine_ls_number_reflns 10684
_refine_ls_R_factor_gt 0.0580
_refine_ls_shift/su_max 0.0020
_refine_ls_structure_factor_coef Fsqd
_refine_ls_weighting_details 'w = 1/[0.0034Fo^2^ + 1.0000\s(Fo^2^)]/(4Fo^2^)'
_refine_ls_weighting_scheme calc
_refine_ls_wR_factor_ref 0.1700
_reflns_number_gt 9638
_reflns_number_total 10684
_reflns_threshold_expression F^2^>2.0\s(F^2^)
_cod_data_source_file jo8013726_si_002.cif
_cod_data_source_block '__Makita-7'
_cod_original_formula_sum 'C46 H62 F6 N1 O10 P1'
_cod_database_code 4023894

loop_
_symmetry_equiv_pos_site_id
_symmetry_equiv_pos_as_xyz
1 +X,+Y,+Z
2 -X,1/2+Y,-Z

loop_
_atom_site_label
_atom_site_type_symbol
_atom_site_fract_x
_atom_site_fract_y
_atom_site_fract_z
_atom_site_U_iso_or_equiv
_atom_site_adp_type
_atom_site_occupancy
_atom_site_symmetry_multiplicity
_atom_site_calc_flag
_atom_site_refinement_flags
_atom_site_disorder_assembly
_atom_site_disorder_group
P(1) P -0.04509(7) -0.19972(4) 0.20613(6) 0.0389(2) Uani 1.00 1 d . . .
F(1) F -0.1886(2) -0.17742(12) 0.2352(2) 0.0622(6) Uani 1.00 1 d . . .
F(2) F -0.0307(4) -0.1203(2) 0.1727(6) 0.203(3) Uani 1.00 1 d . . .
F(3) F 0.0292(3) -0.1768(4) 0.3123(4) 0.191(2) Uani 1.00 1 d . . .
F(4) F 0.0977(2) -0.2223(1) 0.1799(2) 0.0657(7) Uani 1.00 1 d . . .
F(5) F -0.0640(3) -0.2781(2) 0.2462(3) 0.1043(11) Uani 1.00 1 d . . .
F(6) F -0.1209(3) -0.2238(3) 0.1001(2) 0.1226(13) Uani 1.00 1 d . . .
O(1) O 0.2991(2) 0.44807(10) 0.1309(2) 0.0370(5) Uani 1.00 1 d . . .
O(2) O 0.1392(2) 0.53504(11) 0.0954(2) 0.0456(6) Uani 1.00 1 d . . .
O(3) O 0.7734(2) 0.10962(10) 0.53721(13) 0.0316(4) Uani 1.00 1 d . . .
O(4) O 0.5490(2) 0.21062(10) 0.56216(13) 0.0308(4) Uani 1.00 1 d . . .
O(5) O 0.2881(2) 0.14611(10) 0.54920(13) 0.0306(4) Uani 1.00 1 d . . .
O(6) O 0.0995(2) 0.14671(10) 0.35764(13) 0.0339(4) Uani 1.00 1 d . . .
O(7) O 0.1468(2) 0.08801(12) 0.1903(1) 0.0368(5) Uani 1.00 1 d . . .
O(8) O 0.3582(2) -0.02187(12) 0.16446(13) 0.0360(5) Uani 1.00 1 d . . .
O(9) O 0.6231(2) 0.04655(10) 0.17035(13) 0.0321(4) Uani 1.00 1 d . . .
O(10) O 0.8094(2) 0.04664(10) 0.37023(13) 0.0323(4) Uani 1.00 1 d . . .
N(1) N 0.4082(2) 0.09055(10) 0.3753(1) 0.0260(4) Uani 1.00 1 d . . .
C(1) C 0.3747(3) 0.5680(1) 0.1185(2) 0.0300(6) Uani 1.00 1 d . . .
C(2) C 0.5079(3) 0.5433(1) 0.1485(2) 0.0308(6) Uani 1.00 1 d . . .
C(3) C 0.6162(3) 0.5908(2) 0.1490(2) 0.0344(6) Uani 1.00 1 d . . .
C(4) C 0.5904(3) 0.6631(2) 0.1194(2) 0.0359(6) Uani 1.00 1 d . . .
C(5) C 0.4581(3) 0.6889(1) 0.0912(2) 0.0357(6) Uani 1.00 1 d . . .
C(6) C 0.3492(3) 0.6409(1) 0.0907(2) 0.0341(6) Uani 1.00 1 d . . .
C(7) C 0.7603(3) 0.5628(2) 0.1815(2) 0.0454(8) Uani 1.00 1 d . . .
C(8) C 0.4320(4) 0.7685(2) 0.0641(3) 0.0496(8) Uani 1.00 1 d . . .
C(9) C 0.2577(3) 0.5171(1) 0.1136(2) 0.0293(5) Uani 1.00 1 d . . .
C(10) C 0.1943(3) 0.3921(1) 0.1278(2) 0.0348(6) Uani 1.00 1 d . . .
C(11) C 0.3896(3) 0.2136(1) 0.1720(2) 0.0338(6) Uani 1.00 1 d . . .
C(12) C 0.3168(3) 0.2724(2) 0.1230(2) 0.0355(6) Uani 1.00 1 d . . .
C(13) C 0.2666(2) 0.32667(13) 0.1788(2) 0.0291(5) Uani 1.00 1 d . . .
C(14) C 0.2877(3) 0.3206(1) 0.2851(2) 0.0346(6) Uani 1.00 1 d . . .
C(15) C 0.3588(3) 0.2620(1) 0.3325(2) 0.0321(6) Uani 1.00 1 d . . .
C(16) C 0.4108(2) 0.20803(12) 0.2775(2) 0.0260(5) Uani 1.00 1 d . . .
C(17) C 0.4928(2) 0.14567(13) 0.3290(2) 0.0289(5) Uani 1.00 1 d . . .
C(18) C 0.4919(2) 0.02275(13) 0.4020(2) 0.0294(5) Uani 1.00 1 d . . .
C(19) C 0.4340(3) -0.0364(1) 0.4617(2) 0.0325(6) Uani 1.00 1 d . . .
C(20) C 0.5247(3) -0.1030(2) 0.4552(3) 0.0441(8) Uani 1.00 1 d . . .
C(21) C 0.4447(4) -0.0152(2) 0.5741(2) 0.0543(9) Uani 1.00 1 d . . .
C(22) C 0.2882(3) -0.0552(2) 0.4122(3) 0.0520(9) Uani 1.00 1 d . . .
C(23) C 0.8476(2) 0.0459(1) 0.5492(2) 0.0294(5) Uani 1.00 1 d . . .
C(24) C 0.9046(3) 0.0162(2) 0.6416(2) 0.0374(7) Uani 1.00 1 d . . .
C(25) C 0.9798(3) -0.0489(2) 0.6444(2) 0.0445(8) Uani 1.00 1 d . . .
C(26) C 0.9965(3) -0.0822(2) 0.5558(3) 0.0464(8) Uani 1.00 1 d . . .
C(27) C 0.9414(3) -0.0525(2) 0.4620(2) 0.0380(7) Uani 1.00 1 d . . .
C(28) C 0.8669(2) 0.0117(1) 0.4576(2) 0.0306(6) Uani 1.00 1 d . . .
C(29) C 0.8410(3) 0.0164(2) 0.2768(2) 0.0361(6) Uani 1.00 1 d . . .
C(30) C 0.7663(3) 0.0585(2) 0.1893(2) 0.0343(6) Uani 1.00 1 d . . .
C(31) C 0.5848(3) -0.0231(2) 0.1273(2) 0.0335(6) Uani 1.00 1 d . . .
C(32) C 0.4350(3) -0.0219(2) 0.0847(2) 0.0346(6) Uani 1.00 1 d . . .
C(33) C 0.2163(3) -0.0248(2) 0.1272(2) 0.0456(8) Uani 1.00 1 d . . .
C(34) C 0.1523(3) 0.0481(2) 0.0985(2) 0.0422(7) Uani 1.00 1 d . . .
C(35) C 0.0671(3) 0.1504(2) 0.1793(2) 0.0353(6) Uani 1.00 1 d . . .
C(36) C 0.0142(3) 0.1830(2) 0.0869(2) 0.0450(8) Uani 1.00 1 d . . .
C(37) C -0.0670(3) 0.2441(2) 0.0847(3) 0.0516(8) Uani 1.00 1 d . . .
C(38) C -0.0984(3) 0.2731(2) 0.1708(3) 0.0511(8) Uani 1.00 1 d . . .
C(39) C -0.0439(3) 0.2422(2) 0.2660(3) 0.0453(8) Uani 1.00 1 d . . .
C(40) C 0.0393(3) 0.1813(2) 0.2694(2) 0.0344(6) Uani 1.00 1 d . . .
C(41) C 0.0662(3) 0.1764(2) 0.4502(2) 0.0353(6) Uani 1.00 1 d . . .
C(42) C 0.1447(3) 0.1323(2) 0.5356(2) 0.0345(6) Uani 1.00 1 d . . .
C(43) C 0.3297(2) 0.2097(1) 0.6091(2) 0.0301(6) Uani 1.00 1 d . . .
C(44) C 0.4798(2) 0.2058(1) 0.6462(2) 0.0303(6) Uani 1.00 1 d . . .
C(45) C 0.6923(3) 0.2205(2) 0.5943(2) 0.0365(6) Uani 1.00 1 d . . .
C(46) C 0.7676(3) 0.1515(2) 0.6268(2) 0.0355(6) Uani 1.00 1 d . . .
H(1) H 0.5242 0.4939 0.1688 0.036 Uiso 1.00 1 c R . .
H(2) H 0.4244 0.1768 0.1333 0.041 Uiso 1.00 1 c R . .
H(3) H 0.5600 0.1649 0.3816 0.035 Uiso 1.00 1 c R . .
H(4) H 0.5357 0.1213 0.2803 0.035 Uiso 1.00 1 c R . .
H(5) H 0.5086 0.0017 0.3403 0.035 Uiso 1.00 1 c R . .
H(6) H 0.5754 0.0379 0.4420 0.035 Uiso 1.00 1 c R . .
H(7) H 0.6644 0.6956 0.1186 0.043 Uiso 1.00 1 c R . .
H(8) H 0.3734 0.2585 0.4046 0.038 Uiso 1.00 1 c R . .
H(9) H 0.3023 0.2756 0.0509 0.042 Uiso 1.00 1 c R . .
H(10) H 0.1254 0.4081 0.1635 0.041 Uiso 1.00 1 c R . .
H(11) H 0.1549 0.3807 0.0595 0.041 Uiso 1.00 1 c R . .
H(12) H 0.4239 0.7956 0.1234 0.059 Uiso 1.00 1 c R . .
H(13) H 0.3507 0.7732 0.0156 0.059 Uiso 1.00 1 c R . .
H(14) H 0.5063 0.7868 0.0360 0.059 Uiso 1.00 1 c R . .
H(15) H 0.5285 -0.0318 0.6121 0.067 Uiso 1.00 1 c R . .
H(16) H 0.3715 -0.0371 0.5999 0.067 Uiso 1.00 1 c R . .
H(17) H 0.4393 0.0365 0.5797 0.067 Uiso 1.00 1 c R . .
H(18) H 0.7867 0.5691 0.2528 0.054 Uiso 1.00 1 c R . .
H(19) H 0.8210 0.5888 0.1472 0.054 Uiso 1.00 1 c R . .
H(20) H 0.7626 0.5123 0.1653 0.054 Uiso 1.00 1 c R . .
H(21) H 0.4890 -0.1310 0.3967 0.054 Uiso 1.00 1 c R . .
H(22) H 0.5274 -0.1321 0.5144 0.053 Uiso 1.00 1 c R . .
H(23) H 0.6140 -0.0872 0.4507 0.054 Uiso 1.00 1 c R . .
H(24) H 0.2526 0.3568 0.3245 0.041 Uiso 1.00 1 c R . .
H(25) H 0.2269 -0.0249 0.4402 0.063 Uiso 1.00 1 c R . .
H(26) H 0.2699 -0.1051 0.4246 0.063 Uiso 1.00 1 c R . .
H(27) H 0.2773 -0.0471 0.3410 0.063 Uiso 1.00 1 c R . .
H(28) H 0.2581 0.6574 0.0722 0.040 Uiso 1.00 1 c R . .
H(29) H 0.8922 0.0399 0.7026 0.045 Uiso 1.00 1 c R . .
H(30) H 1.0195 -0.0694 0.7080 0.053 Uiso 1.00 1 c R . .
H(31) H 1.0473 -0.1263 0.5583 0.057 Uiso 1.00 1 c R . .
H(32) H 0.9532 -0.0764 0.4010 0.047 Uiso 1.00 1 c R . .
H(33) H 0.9360 0.0196 0.2776 0.044 Uiso 1.00 1 c R . .
H(34) H 0.8136 -0.0334 0.2711 0.044 Uiso 1.00 1 c R . .
H(35) H 0.8002 0.0453 0.1297 0.042 Uiso 1.00 1 c R . .
H(36) H 0.7823 0.1091 0.2028 0.041 Uiso 1.00 1 c R . .
H(37) H 0.6348 -0.0333 0.0747 0.040 Uiso 1.00 1 c R . .
H(38) H 0.6029 -0.0597 0.1783 0.040 Uiso 1.00 1 c R . .
H(39) H 0.4120 -0.0636 0.0428 0.042 Uiso 1.00 1 c R . .
H(40) H 0.4146 0.0212 0.0452 0.041 Uiso 1.00 1 c R . .
H(41) H 0.1998 -0.0562 0.0697 0.055 Uiso 1.00 1 c R . .
H(42) H 0.1736 -0.0443 0.1796 0.055 Uiso 1.00 1 c R . .
H(43) H 0.0634 0.0421 0.0603 0.051 Uiso 1.00 1 c R . .
H(44) H 0.2070 0.0739 0.0589 0.050 Uiso 1.00 1 c R . .
H(45) H 0.0325 0.1623 0.0254 0.054 Uiso 1.00 1 c R . .
H(46) H -0.1018 0.2668 0.0215 0.060 Uiso 1.00 1 c R . .
H(47) H -0.1560 0.3147 0.1675 0.059 Uiso 1.00 1 c R . .
H(48) H -0.0647 0.2626 0.3268 0.052 Uiso 1.00 1 c R . .
H(49) H 0.0923 0.2263 0.4572 0.042 Uiso 1.00 1 c R . .
H(50) H -0.0287 0.1723 0.4498 0.043 Uiso 1.00 1 c R . .
H(51) H 0.1289 0.0819 0.5208 0.042 Uiso 1.00 1 c R . .
H(52) H 0.1135 0.1442 0.5968 0.042 Uiso 1.00 1 c R . .
H(53) H 0.3100 0.2520 0.5678 0.036 Uiso 1.00 1 c R . .
H(54) H 0.2826 0.2123 0.6649 0.036 Uiso 1.00 1 c R . .
H(55) H 0.5004 0.1602 0.6794 0.036 Uiso 1.00 1 c R . .
H(56) H 0.5083 0.2445 0.6926 0.036 Uiso 1.00 1 c R . .
H(57) H 0.7285 0.2409 0.5393 0.044 Uiso 1.00 1 c R . .
H(58) H 0.7053 0.2537 0.6498 0.044 Uiso 1.00 1 c R . .
H(59) H 0.7216 0.1245 0.6713 0.042 Uiso 1.00 1 c R . .
H(60) H 0.8571 0.1626 0.6605 0.042 Uiso 1.00 1 c R . .
H(61) H 0.3313 0.0777 0.3292 0.031 Uiso 1.00 1 c R . .
H(62) H 0.3941 0.1109 0.4389 0.032 Uiso 1.00 1 c R . .

loop_
_atom_site_aniso_label
_atom_site_aniso_U_11
_atom_site_aniso_U_22
_atom_site_aniso_U_33
_atom_site_aniso_U_12
_atom_site_aniso_U_13
_atom_site_aniso_U_23
P(1) 0.0291(3) 0.0362(3) 0.0501(4) -0.0033(3) 0.0038(3) -0.0023(3)
F(1) 0.0331(9) 0.0544(11) 0.101(2) 0.0054(8) 0.0175(9) 0.0022(11)
F(2) 0.092(2) 0.060(2) 0.494(11) 0.003(2) 0.150(5) 0.067(4)
F(3) 0.066(2) 0.337(7) 0.149(3) 0.052(3) -0.037(2) -0.189(4)
F(4) 0.0414(10) 0.078(2) 0.083(2) 0.0019(10) 0.0254(10) -0.0090(12)
F(5) 0.083(2) 0.084(2) 0.161(3) 0.035(2) 0.061(2) 0.071(2)
F(6) 0.072(2) 0.244(5) 0.0473(13) 0.029(2) -0.0036(11) -0.019(2)
O(1) 0.0317(9) 0.0273(9) 0.0509(11) -0.0035(7) 0.0048(8) 0.0067(8)
O(2) 0.0340(10) 0.0350(10) 0.0644(13) 0.0014(8) -0.0005(9) 0.0112(9)
O(3) 0.0292(8) 0.0354(9) 0.0298(8) 0.0027(7) 0.0042(6) -0.0035(7)
O(4) 0.0276(8) 0.0350(9) 0.0303(8) -0.0031(7) 0.0065(6) -0.0026(7)
O(5) 0.0254(8) 0.0328(8) 0.0345(8) -0.0031(7) 0.0075(6) -0.0071(7)
O(6) 0.0323(9) 0.0354(9) 0.0331(9) -0.0014(7) 0.0028(7) -0.0030(7)
O(7) 0.0307(9) 0.0494(11) 0.0299(8) -0.0017(8) 0.0045(7) -0.0029(8)
O(8) 0.0300(9) 0.0478(11) 0.0309(9) -0.0100(8) 0.0074(7) -0.0018(8)
O(9) 0.0267(8) 0.0384(9) 0.0321(8) -0.0057(7) 0.0075(6) -0.0046(7)
O(10) 0.0310(8) 0.0358(9) 0.0300(8) 0.0024(7) 0.0055(7) -0.0005(7)
N(1) 0.0281(9) 0.0233(9) 0.0275(9) 0.0003(7) 0.0073(7) 0.0004(7)
C(1) 0.0355(12) 0.0322(12) 0.0219(10) -0.0026(10) 0.0040(9) 0.0017(8)
C(2) 0.0342(12) 0.0313(11) 0.0261(10) -0.0003(9) 0.0026(9) -0.0016(9)
C(3) 0.0344(12) 0.0415(13) 0.0260(11) -0.0060(11) 0.0020(9) -0.0025(10)
C(4) 0.0374(13) 0.041(1) 0.0296(11) -0.0114(11) 0.0071(10) -0.0001(10)
C(5) 0.043(1) 0.0331(12) 0.0305(11) -0.0041(11) 0.0034(10) 0.0066(10)
C(6) 0.0353(12) 0.0326(12) 0.0328(12) -0.0015(10) 0.0017(10) 0.0049(10)
C(7) 0.036(1) 0.057(2) 0.041(1) 0.0020(13) 0.0001(11) -0.0008(13)
C(8) 0.055(2) 0.037(2) 0.054(2) -0.0082(13) 0.001(1) 0.0108(12)
C(9) 0.0322(12) 0.0304(11) 0.0240(10) 0.0004(9) 0.0010(8) 0.0052(9)
C(10) 0.0317(12) 0.0292(12) 0.0410(13) -0.0042(10) -0.0004(10) 0.0065(10)
C(11) 0.045(1) 0.0316(12) 0.0259(11) 0.0027(10) 0.0083(9) -0.0017(9)
C(12) 0.044(1) 0.0370(13) 0.0242(11) -0.0011(11) 0.0036(9) 0.0007(9)
C(13) 0.0304(11) 0.0245(10) 0.0317(11) -0.0032(9) 0.0032(9) 0.0054(9)
C(14) 0.045(1) 0.0256(11) 0.0331(12) 0.0033(10) 0.0055(10) -0.0026(9)
C(15) 0.0404(13) 0.0311(12) 0.0237(10) 0.0000(10) 0.0024(9) -0.0017(9)
C(16) 0.0261(10) 0.0251(10) 0.0266(10) -0.0028(8) 0.0046(8) 0.0036(8)
C(17) 0.0289(11) 0.0262(10) 0.0323(11) -0.0018(9) 0.0069(9) 0.0042(9)
C(18) 0.0265(11) 0.0267(11) 0.0345(11) 0.0030(9) 0.0040(9) 0.0034(9)
C(19) 0.0379(13) 0.0265(11) 0.0341(12) 0.0028(9) 0.0087(10) 0.0035(9)
C(20) 0.050(2) 0.0283(12) 0.054(2) 0.0068(11) 0.0104(13) 0.0036(11)
C(21) 0.092(3) 0.039(2) 0.035(1) 0.013(2) 0.021(2) 0.0066(12)
C(22) 0.038(2) 0.040(2) 0.078(2) -0.0067(12) 0.013(1) 0.015(2)
C(23) 0.0207(10) 0.0326(11) 0.0352(11) -0.0045(9) 0.0058(8) 0.0002(9)
C(24) 0.0301(12) 0.048(2) 0.0342(12) -0.0013(11) 0.0065(10) 0.0056(11)
C(25) 0.038(1) 0.046(2) 0.050(2) 0.0022(12) 0.0072(12) 0.0146(13)
C(26) 0.041(2) 0.039(1) 0.061(2) 0.0077(12) 0.016(1) 0.0128(13)
C(27) 0.0344(13) 0.0343(13) 0.047(1) -0.0007(10) 0.0116(11) -0.0001(11)
C(28) 0.0234(10) 0.0326(12) 0.0359(12) -0.0046(9) 0.0055(9) 0.0004(10)
C(29) 0.0291(12) 0.041(1) 0.0399(13) -0.0021(10) 0.0111(10) -0.0097(11)
C(30) 0.0279(12) 0.044(1) 0.0324(12) -0.0082(10) 0.0091(9) -0.0036(10)
C(31) 0.0322(12) 0.0360(12) 0.0325(12) -0.0030(10) 0.0063(9) -0.0044(10)
C(32) 0.0340(12) 0.0434(13) 0.0265(11) -0.0060(11) 0.0056(9) -0.0028(10)
C(33) 0.0319(13) 0.061(2) 0.045(2) -0.0165(13) 0.0097(11) -0.016(1)
C(34) 0.0299(12) 0.064(2) 0.0317(12) -0.0014(12) 0.0026(10) -0.0091(12)
C(35) 0.0250(11) 0.044(1) 0.0354(12) -0.0097(10) 0.0005(9) 0.0016(11)
C(36) 0.0313(13) 0.061(2) 0.041(1) -0.0042(12) 0.0031(11) 0.0074(13)
C(37) 0.040(2) 0.055(2) 0.054(2) -0.006(1) -0.0077(13) 0.019(2)
C(38) 0.040(2) 0.043(2) 0.063(2) 0.0008(12) -0.010(1) 0.006(1)
C(39) 0.039(1) 0.039(1) 0.052(2) -0.0002(11) -0.0073(12) -0.0079(13)
C(40) 0.0259(11) 0.0346(12) 0.0398(13) -0.0077(9) -0.0026(9) 0.0006(10)
C(41) 0.0274(11) 0.0393(13) 0.0395(13) -0.0039(10) 0.0067(10) -0.0092(10)
C(42) 0.0264(11) 0.043(1) 0.0372(13) -0.0067(10) 0.0129(9) -0.0080(10)
C(43) 0.0275(11) 0.0313(11) 0.0327(11) 0.0010(9) 0.0082(9) -0.0063(9)
C(44) 0.0306(11) 0.0369(12) 0.0236(10) -0.0024(9) 0.0056(8) -0.0050(9)
C(45) 0.0295(12) 0.0365(13) 0.0436(13) -0.0055(10) 0.0066(10) -0.0088(11)
C(46) 0.0266(11) 0.048(2) 0.0304(11) -0.0033(10) 0.0021(9) -0.0096(11)

loop_
_atom_type_symbol
_atom_type_description
_atom_type_scat_dispersion_real
_atom_type_scat_dispersion_imag
_atom_type_scat_source
C C 0.003 0.002
;
International Tables for Crystallography
(1992, Vol. C, Tables 4.2.6.8 and 6.1.1.4)
;
H H 0.000 0.000
;
International Tables for Crystallography
(1992, Vol. C, Table 6.1.1.4)
;
F F 0.017 0.010
;
International Tables for Crystallography
(1992, Vol. C, Tables 4.2.6.8 and 6.1.1.4)
;
N N 0.006 0.003
;
International Tables for Crystallography
(1992, Vol. C, Tables 4.2.6.8 and 6.1.1.4)
;
O O 0.011 0.006
;
International Tables for Crystallography
(1992, Vol. C, Tables 4.2.6.8 and 6.1.1.4)
;
P P 0.102 0.094
;
International Tables for Crystallography
(1992, Vol. C, Tables 4.2.6.8 and 6.1.1.4)
;

loop_
_geom_angle_atom_site_label_1
_geom_angle_atom_site_label_2
_geom_angle_atom_site_label_3
_geom_angle
_geom_angle_publ_flag
_geom_angle_site_symmetry_1
_geom_angle_site_symmetry_2
_geom_angle_site_symmetry_3
F(2) P(1) F(1) 87.9(2) ? . . .
F(3) P(1) F(1) 90.9(2) ? . . .
F(4) P(1) F(1) 178.8(1) ? . . .
F(5) P(1) F(1) 89.0(2) ? . . .
F(6) P(1) F(1) 88.7(2) ? . . .
F(3) P(1) F(2) 87.4(4) ? . . .
F(4) P(1) F(2) 92.8(2) ? . . .
F(5) P(1) F(2) 176.0(3) ? . . .
F(6) P(1) F(2) 93.4(3) ? . . .
F(4) P(1) F(3) 88.1(2) ? . . .
F(5) P(1) F(3) 90.1(3) ? . . .
F(6) P(1) F(3) 179.1(3) ? . . .
F(5) P(1) F(4) 90.3(2) ? . . .
F(6) P(1) F(4) 92.2(2) ? . . .
F(6) P(1) F(5) 89.1(2) ? . . .
O(1) C(9) O(2) 123.6(2) ? . . .
O(1) C(9) C(1) 111.5(2) ? . . .
C(10) O(1) C(9) 117.3(2) ? . . .
O(1) C(10) C(13) 105.1(2) ? . . .
O(2) C(9) C(1) 124.9(2) ? . . .
O(3) C(23) C(24) 124.7(2) ? . . .
O(3) C(23) C(28) 115.2(2) ? . . .
C(46) O(3) C(23) 117.2(2) ? . . .
O(3) C(46) C(45) 107.5(2) ? . . .
C(45) O(4) C(44) 111.8(2) ? . . .
O(4) C(44) C(43) 109.5(2) ? . . .
O(4) C(45) C(46) 114.0(2) ? . . .
C(43) O(5) C(42) 113.5(2) ? . . .
O(5) C(42) C(41) 112.3(2) ? . . .
O(5) C(43) C(44) 108.8(2) ? . . .
C(41) O(6) C(40) 115.4(2) ? . . .
O(6) C(40) C(35) 115.2(2) ? . . .
O(6) C(40) C(39) 124.5(3) ? . . .
O(6) C(41) C(42) 106.3(2) ? . . .
O(7) C(34) C(33) 108.2(2) ? . . .
C(35) O(7) C(34) 115.9(2) ? . . .
O(7) C(35) C(40) 116.0(2) ? . . .
O(7) C(35) C(36) 124.8(3) ? . . .
C(33) O(8) C(32) 112.1(2) ? . . .
O(8) C(32) C(31) 110.4(2) ? . . .
O(8) C(33) C(34) 114.3(3) ? . . .
C(31) O(9) C(30) 113.6(2) ? . . .
O(9) C(30) C(29) 114.2(2) ? . . .
O(9) C(31) C(32) 108.6(2) ? . . .
O(10) C(28) C(23) 115.5(2) ? . . .
C(29) O(10) C(28) 115.8(2) ? . . .
O(10) C(28) C(27) 125.1(2) ? . . .
O(10) C(29) C(30) 108.9(2) ? . . .
C(18) N(1) C(17) 108.6(2) ? . . .
N(1) C(17) C(16) 113.2(2) ? . . .
N(1) C(18) C(19) 117.7(2) ? . . .
C(9) C(1) C(2) 120.9(2) ? . . .
C(6) C(1) C(2) 120.4(2) ? . . .
C(1) C(2) C(3) 120.2(2) ? . . .
C(9) C(1) C(6) 118.7(2) ? . . .
C(1) C(6) C(5) 119.6(2) ? . . .
C(2) C(3) C(4) 119.2(2) ? . . .
C(2) C(3) C(7) 119.3(3) ? . . .
C(3) C(4) C(5) 121.3(3) ? . . .
C(7) C(3) C(4) 121.4(3) ? . . .
C(4) C(5) C(6) 119.3(2) ? . . .
C(4) C(5) C(8) 120.5(3) ? . . .
C(8) C(5) C(6) 120.2(3) ? . . .
C(10) C(13) C(12) 121.2(2) ? . . .
C(10) C(13) C(14) 119.9(2) ? . . .
C(11) C(12) C(13) 120.5(2) ? . . .
C(16) C(11) C(12) 120.4(2) ? . . .
C(11) C(16) C(15) 118.7(2) ? . . .
C(11) C(16) C(17) 119.6(2) ? . . .
C(12) C(13) C(14) 118.9(2) ? . . .
C(13) C(14) C(15) 120.1(2) ? . . .
C(14) C(15) C(16) 121.5(2) ? . . .
C(15) C(16) C(17) 121.6(2) ? . . .
C(18) C(19) C(22) 110.8(2) ? . . .
C(18) C(19) C(21) 111.5(2) ? . . .
C(18) C(19) C(20) 104.7(2) ? . . .
C(22) C(19) C(20) 108.9(2) ? . . .
C(21) C(19) C(20) 108.4(2) ? . . .
C(22) C(19) C(21) 112.1(3) ? . . .
C(28) C(23) C(24) 120.1(2) ? . . .
C(23) C(24) C(25) 119.6(3) ? . . .
C(23) C(28) C(27) 119.4(2) ? . . .
C(24) C(25) C(26) 120.1(3) ? . . .
C(25) C(26) C(27) 121.1(3) ? . . .
C(26) C(27) C(28) 119.7(3) ? . . .
C(40) C(35) C(36) 119.2(3) ? . . .
C(35) C(36) C(37) 119.9(3) ? . . .
C(35) C(40) C(39) 120.3(3) ? . . .
C(36) C(37) C(38) 121.6(3) ? . . .
C(37) C(38) C(39) 119.9(3) ? . . .
C(38) C(39) C(40) 119.1(3) ? . . .
O(1) C(10) H(10) 110.4224 ? . . .
O(1) C(10) H(11) 110.7911 ? . . .
O(3) C(46) H(59) 109.9281 ? . . .
O(3) C(46) H(60) 109.7370 ? . . .
O(4) C(44) H(55) 109.0695 ? . . .
O(4) C(44) H(56) 109.7831 ? . . .
O(4) C(45) H(57) 108.3899 ? . . .
O(4) C(45) H(58) 107.8883 ? . . .
O(5) C(42) H(51) 108.7866 ? . . .
O(5) C(42) H(52) 108.7866 ? . . .
O(5) C(43) H(53) 109.1153 ? . . .
O(5) C(43) H(54) 110.1181 ? . . .
O(6) C(41) H(49) 110.1035 ? . . .
O(6) C(41) H(50) 110.2328 ? . . .
O(7) C(34) H(43) 110.1902 ? . . .
O(7) C(34) H(44) 109.5378 ? . . .
O(8) C(32) H(39) 109.6186 ? . . .
O(8) C(32) H(40) 109.0277 ? . . .
O(8) C(33) H(41) 109.0245 ? . . .
O(8) C(33) H(42) 107.8313 ? . . .
O(9) C(30) H(35) 107.8388 ? . . .
O(9) C(30) H(36) 108.2613 ? . . .
O(9) C(31) H(37) 109.5987 ? . . .
O(9) C(31) H(38) 109.7162 ? . . .
O(10) C(29) H(33) 109.5889 ? . . .
O(10) C(29) H(34) 109.3364 ? . . .
N(1) C(17) H(3) 108.4790 ? . . .
H(62) N(1) C(17) 106.4089 ? . . .
H(61) N(1) C(17) 110.8546 ? . . .
N(1) C(17) H(4) 108.5900 ? . . .
N(1) C(18) H(6) 106.8954 ? . . .
H(62) N(1) C(18) 105.7365 ? . . .
H(61) N(1) C(18) 108.0525 ? . . .
N(1) C(18) H(5) 107.6476 ? . . .
H(62) N(1) H(61) 116.8693 ? . . .
C(1) C(2) H(1) 119.7737 ? . . .
C(1) C(6) H(28) 119.6856 ? . . .
H(1) C(2) C(3) 120.0232 ? . . .
C(3) C(4) H(7) 119.4248 ? . . .
C(3) C(7) H(18) 109.1772 ? . . .
C(3) C(7) H(19) 110.3501 ? . . .
C(3) C(7) H(20) 108.8827 ? . . .
H(7) C(4) C(5) 119.2846 ? . . .
C(5) C(6) H(28) 120.7267 ? . . .
C(5) C(8) H(12) 109.7923 ? . . .
C(5) C(8) H(13) 109.9593 ? . . .
C(5) C(8) H(14) 108.6427 ? . . .
H(19) C(7) H(18) 109.4737 ? . . .
H(20) C(7) H(18) 109.4702 ? . . .
H(20) C(7) H(19) 109.4696 ? . . .
H(13) C(8) H(12) 109.4797 ? . . .
H(14) C(8) H(12) 109.4763 ? . . .
H(14) C(8) H(13) 109.4738 ? . . .
H(10) C(10) C(13) 110.6255 ? . . .
H(11) C(10) C(13) 110.3522 ? . . .
H(11) C(10) H(10) 109.4550 ? . . .
C(11) C(12) H(9) 119.7282 ? . . .
H(2) C(11) C(12) 120.0401 ? . . .
H(2) C(11) C(16) 119.6078 ? . . .
H(9) C(12) C(13) 119.7445 ? . . .
C(13) C(14) H(24) 120.0243 ? . . .
H(24) C(14) C(15) 119.8975 ? . . .
C(14) C(15) H(8) 119.5945 ? . . .
H(8) C(15) C(16) 118.9293 ? . . .
C(16) C(17) H(3) 108.4914 ? . . .
C(16) C(17) H(4) 108.5761 ? . . .
H(4) C(17) H(3) 109.4603 ? . . .
H(6) C(18) C(19) 106.9236 ? . . .
H(5) C(18) C(19) 108.0181 ? . . .
H(6) C(18) H(5) 109.4648 ? . . .
C(19) C(20) H(23) 109.5083 ? . . .
C(19) C(20) H(21) 109.6151 ? . . .
C(19) C(20) H(22) 109.2818 ? . . .
C(19) C(21) H(17) 109.4302 ? . . .
C(19) C(21) H(16) 108.7860 ? . . .
C(19) C(21) H(15) 110.1896 ? . . .
C(19) C(22) H(26) 109.8127 ? . . .
C(19) C(22) H(27) 109.3222 ? . . .
C(19) C(22) H(25) 109.2704 ? . . .
H(23) C(20) H(21) 109.4775 ? . . .
H(22) C(20) H(21) 109.4728 ? . . .
H(23) C(20) H(22) 109.4716 ? . . .
H(17) C(21) H(15) 109.4729 ? . . .
H(16) C(21) H(15) 109.4708 ? . . .
H(17) C(21) H(16) 109.4749 ? . . .
H(26) C(22) H(25) 109.4783 ? . . .
H(27) C(22) H(25) 109.4741 ? . . .
H(27) C(22) H(26) 109.4691 ? . . .
C(23) C(24) H(29) 119.4984 ? . . .
H(29) C(24) C(25) 120.9023 ? . . .
C(24) C(25) H(30) 119.7729 ? . . .
H(30) C(25) C(26) 120.1520 ? . . .
C(25) C(26) H(31) 119.6202 ? . . .
C(26) C(27) H(32) 120.3030 ? . . .
H(31) C(26) C(27) 119.2392 ? . . .
H(32) C(27) C(28) 119.9928 ? . . .
H(33) C(29) C(30) 109.9019 ? . . .
H(34) C(29) C(30) 109.6292 ? . . .
C(29) C(30) H(35) 108.8544 ? . . .
C(29) C(30) H(36) 108.1604 ? . . .
H(34) C(29) H(33) 109.4614 ? . . .
H(36) C(30) H(35) 109.4603 ? . . .
H(37) C(31) C(32) 109.9633 ? . . .
H(38) C(31) C(32) 109.4798 ? . . .
C(31) C(32) H(39) 109.3815 ? . . .
C(31) C(32) H(40) 108.8957 ? . . .
H(38) C(31) H(37) 109.4594 ? . . .
H(40) C(32) H(39) 109.4610 ? . . .
H(41) C(33) C(34) 108.9473 ? . . .
H(42) C(33) C(34) 107.1683 ? . . .
C(33) C(34) H(43) 110.6035 ? . . .
C(33) C(34) H(44) 108.7987 ? . . .
H(42) C(33) H(41) 109.4606 ? . . .
H(44) C(34) H(43) 109.4633 ? . . .
C(35) C(36) H(45) 119.6897 ? . . .
H(45) C(36) C(37) 120.4401 ? . . .
C(36) C(37) H(46) 119.7723 ? . . .
H(46) C(37) C(38) 118.6511 ? . . .
C(37) C(38) H(47) 120.1800 ? . . .
C(38) C(39) H(48) 120.3645 ? . . .
H(47) C(38) C(39) 119.9265 ? . . .
H(48) C(39) C(40) 120.5241 ? . . .
H(49) C(41) C(42) 110.1291 ? . . .
H(50) C(41) C(42) 110.5617 ? . . .
C(41) C(42) H(51) 108.5038 ? . . .
C(41) C(42) H(52) 108.9587 ? . . .
H(50) C(41) H(49) 109.4633 ? . . .
H(52) C(42) H(51) 109.4622 ? . . .
H(53) C(43) C(44) 108.8799 ? . . .
H(54) C(43) C(44) 110.4013 ? . . .
C(43) C(44) H(55) 108.5352 ? . . .
C(43) C(44) H(56) 110.4234 ? . . .
H(54) C(43) H(53) 109.4514 ? . . .
H(56) C(44) H(55) 109.4565 ? . . .
H(57) C(45) C(46) 108.3826 ? . . .
H(58) C(45) C(46) 108.6830 ? . . .
C(45) C(46) H(59) 110.2132 ? . . .
C(45) C(46) H(60) 109.9367 ? . . .
H(58) C(45) H(57) 109.4562 ? . . .
H(60) C(46) H(59) 109.4593 ? . . .

loop_
_geom_bond_atom_site_label_1
_geom_bond_atom_site_label_2
_geom_bond_distance
_geom_bond_publ_flag
_geom_bond_site_symmetry_1
_geom_bond_site_symmetry_2
P(1) F(1) 1.603(2) ? . .
P(1) F(2) 1.534(4) ? . .
P(1) F(3) 1.539(5) ? . .
P(1) F(4) 1.584(2) ? . .
P(1) F(5) 1.554(3) ? . .
P(1) F(6) 1.548(3) ? . .
O(1) C(9) 1.335(3) ? . .
O(1) C(10) 1.460(3) ? . .
O(2) C(9) 1.212(3) ? . .
O(3) C(23) 1.375(3) ? . .
O(3) C(46) 1.430(3) ? . .
O(4) C(44) 1.420(3) ? . .
O(4) C(45) 1.432(3) ? . .
O(5) C(42) 1.436(3) ? . .
O(5) C(43) 1.430(3) ? . .
O(6) C(40) 1.379(3) ? . .
O(6) C(41) 1.442(3) ? . .
O(7) C(34) 1.436(4) ? . .
O(7) C(35) 1.385(3) ? . .
O(8) C(32) 1.418(3) ? . .
O(8) C(33) 1.420(3) ? . .
O(9) C(30) 1.426(3) ? . .
O(9) C(31) 1.422(3) ? . .
O(10) C(28) 1.365(3) ? . .
O(10) C(29) 1.449(3) ? . .
N(1) C(17) 1.515(3) ? . .
N(1) C(18) 1.503(3) ? . .
C(1) C(2) 1.396(4) ? . .
C(1) C(6) 1.395(4) ? . .
C(1) C(9) 1.488(4) ? . .
C(2) C(3) 1.387(4) ? . .
C(3) C(4) 1.390(4) ? . .
C(3) C(7) 1.519(4) ? . .
C(4) C(5) 1.392(4) ? . .
C(5) C(6) 1.398(4) ? . .
C(5) C(8) 1.510(4) ? . .
C(10) C(13) 1.498(3) ? . .
C(11) C(12) 1.395(4) ? . .
C(11) C(16) 1.391(3) ? . .
C(12) C(13) 1.386(4) ? . .
C(13) C(14) 1.402(4) ? . .
C(14) C(15) 1.377(4) ? . .
C(15) C(16) 1.385(3) ? . .
C(16) C(17) 1.499(3) ? . .
C(18) C(19) 1.517(4) ? . .
C(19) C(20) 1.530(4) ? . .
C(19) C(21) 1.535(4) ? . .
C(19) C(22) 1.530(4) ? . .
C(23) C(24) 1.377(4) ? . .
C(23) C(28) 1.417(4) ? . .
C(24) C(25) 1.404(4) ? . .
C(25) C(26) 1.366(5) ? . .
C(26) C(27) 1.387(4) ? . .
C(27) C(28) 1.386(4) ? . .
C(29) C(30) 1.485(4) ? . .
C(31) C(32) 1.506(3) ? . .
C(33) C(34) 1.498(5) ? . .
C(35) C(36) 1.389(4) ? . .
C(35) C(40) 1.400(4) ? . .
C(36) C(37) 1.377(5) ? . .
C(37) C(38) 1.353(5) ? . .
C(38) C(39) 1.410(5) ? . .
C(39) C(40) 1.385(4) ? . .
C(41) C(42) 1.499(4) ? . .
C(43) C(44) 1.497(3) ? . .
C(45) C(46) 1.495(4) ? . .
N(1) H(61) 0.9266 ? . .
N(1) H(62) 0.9601 ? . .
C(2) H(1) 0.9502 ? . .
C(4) H(7) 0.9500 ? . .
C(6) H(28) 0.9500 ? . .
C(7) H(18) 0.9500 ? . .
C(7) H(19) 0.9500 ? . .
C(7) H(20) 0.9501 ? . .
C(8) H(12) 0.9500 ? . .
C(8) H(13) 0.9501 ? . .
C(8) H(14) 0.9500 ? . .
C(10) H(10) 0.9500 ? . .
C(10) H(11) 0.9499 ? . .
C(11) H(2) 0.9501 ? . .
C(12) H(9) 0.9500 ? . .
C(14) H(24) 0.9501 ? . .
C(15) H(8) 0.9500 ? . .
C(17) H(3) 0.9500 ? . .
C(17) H(4) 0.9499 ? . .
C(18) H(5) 0.9500 ? . .
C(18) H(6) 0.9500 ? . .
C(20) H(21) 0.9501 ? . .
C(20) H(22) 0.9499 ? . .
C(20) H(23) 0.9500 ? . .
C(21) H(15) 0.9500 ? . .
C(21) H(16) 0.9500 ? . .
C(21) H(17) 0.9500 ? . .
C(22) H(25) 0.9500 ? . .
C(22) H(26) 0.9500 ? . .
C(22) H(27) 0.9500 ? . .
C(24) H(29) 0.9500 ? . .
C(25) H(30) 0.9500 ? . .
C(26) H(31) 0.9500 ? . .
C(27) H(32) 0.9501 ? . .
C(29) H(33) 0.9500 ? . .
C(29) H(34) 0.9500 ? . .
C(30) H(35) 0.9499 ? . .
C(30) H(36) 0.9500 ? . .
C(31) H(37) 0.9500 ? . .
C(31) H(38) 0.9501 ? . .
C(32) H(39) 0.9501 ? . .
C(32) H(40) 0.9500 ? . .
C(33) H(41) 0.9500 ? . .
C(33) H(42) 0.9500 ? . .
C(34) H(43) 0.9500 ? . .
C(34) H(44) 0.9501 ? . .
C(36) H(45) 0.9501 ? . .
C(37) H(46) 0.9500 ? . .
C(38) H(47) 0.9500 ? . .
C(39) H(48) 0.9500 ? . .
C(41) H(49) 0.9501 ? . .
C(41) H(50) 0.9500 ? . .
C(42) H(51) 0.9500 ? . .
C(42) H(52) 0.9500 ? . .
C(43) H(53) 0.9500 ? . .
C(43) H(54) 0.9501 ? . .
C(44) H(55) 0.9500 ? . .
C(44) H(56) 0.9500 ? . .
C(45) H(57) 0.9500 ? . .
C(45) H(58) 0.9498 ? . .
C(46) H(59) 0.9500 ? . .
C(46) H(60) 0.9500 ? . .
H(13) C(8) 0.9501 ? . .
H(29) C(24) 0.9500 ? . .

loop_
_geom_contact_atom_site_label_1
_geom_contact_atom_site_label_2
_geom_contact_distance
_geom_contact_publ_flag
_geom_contact_site_symmetry_1
_geom_contact_site_symmetry_2
F(1) F(2) 2.178(6) ? . .
F(1) F(3) 2.239(4) ? . .
F(1) F(4) 3.187(3) ? . .
F(1) F(5) 2.213(4) ? . .
F(1) F(6) 2.204(4) ? . .
F(1) C(29) 3.592(4) ? . 45501
F(1) C(43) 3.407(4) ? . 54602
F(2) F(3) 2.123(9) ? . .
F(2) F(4) 2.257(4) ? . .
F(2) F(5) 3.085(5) ? . .
F(2) F(6) 2.242(6) ? . .
F(2) C(29) 3.233(6) ? . 45501
F(2) C(33) 3.168(6) ? . .
F(3) F(4) 2.172(6) ? . .
F(3) F(5) 2.189(7) ? . .
F(3) F(6) 3.087(5) ? . .
F(3) C(22) 3.494(6) ? . .
F(3) C(27) 3.248(7) ? . 45501
F(3) C(45) 3.408(5) ? . 64602
F(4) F(5) 2.224(4) ? . .
F(4) F(6) 2.257(3) ? . .
F(4) C(37) 3.545(4) ? . 54502
F(4) C(45) 3.517(3) ? . 64602
F(4) C(46) 3.547(4) ? . 64602
F(5) F(6) 2.175(5) ? . .
F(5) C(7) 3.429(4) ? . 44501
F(5) C(42) 3.556(5) ? . 54602
F(5) C(43) 3.555(4) ? . 54602
F(5) C(46) 3.398(4) ? . 64602
F(6) C(4) 3.596(5) ? . 44501
F(6) C(12) 3.265(3) ? . 54502
F(6) C(36) 3.348(5) ? . 54502
F(6) C(37) 3.404(5) ? . 54502
O(1) O(2) 2.246(3) ? . .
O(1) C(1) 2.335(3) ? . .
O(1) C(2) 2.697(3) ? . .
O(1) C(12) 3.219(3) ? . .
O(1) C(13) 2.348(3) ? . .
O(1) C(14) 3.125(3) ? . .
O(2) C(1) 2.397(3) ? . .
O(2) C(6) 2.864(3) ? . .
O(2) C(10) 2.691(3) ? . .
O(2) C(34) 3.549(3) ? . 55502
O(3) O(4) 2.969(3) ? . .
O(3) O(10) 2.590(3) ? . .
O(3) C(18) 3.452(3) ? . .
O(3) C(24) 2.437(3) ? . .
O(3) C(28) 2.357(3) ? . .
O(3) C(41) 3.548(3) ? . 65501
O(3) C(45) 2.359(3) ? . .
O(4) O(5) 2.840(2) ? . .
O(4) N(1) 3.434(2) ? . .
O(4) C(15) 3.443(3) ? . .
O(4) C(17) 3.287(3) ? . .
O(4) C(20) 3.486(3) ? . 65602
O(4) C(43) 2.384(3) ? . .
O(4) C(46) 2.455(3) ? . .
O(5) O(6) 2.899(2) ? . .
O(5) N(1) 2.974(3) ? . .
O(5) C(21) 3.328(4) ? . .
O(5) C(41) 2.438(3) ? . .
O(5) C(44) 2.381(3) ? . .
O(6) O(7) 2.596(3) ? . .
O(6) O(10) 3.458(3) ? . 45501
O(6) N(1) 3.221(3) ? . .
O(6) C(15) 3.402(3) ? . .
O(6) C(29) 3.541(3) ? . 45501
O(6) C(35) 2.348(3) ? . .
O(6) C(39) 2.446(3) ? . .
O(6) C(42) 2.354(3) ? . .
O(7) O(8) 2.980(3) ? . .
O(7) N(1) 3.266(2) ? . .
O(7) C(11) 3.381(3) ? . .
O(7) C(16) 3.473(3) ? . .
O(7) C(33) 2.377(4) ? . .
O(7) C(36) 2.457(4) ? . .
O(7) C(40) 2.362(4) ? . .
O(8) O(9) 2.917(3) ? . .
O(8) N(1) 3.450(3) ? . .
O(8) C(18) 3.320(3) ? . .
O(8) C(22) 3.552(5) ? . .
O(8) C(31) 2.402(3) ? . .
O(8) C(34) 2.452(3) ? . .
O(9) O(10) 2.974(2) ? . .
O(9) C(17) 3.231(3) ? . .
O(9) C(18) 3.592(3) ? . .
O(9) C(29) 2.444(3) ? . .
O(9) C(32) 2.378(3) ? . .
O(10) O(6) 3.458(3) ? . 65501
O(10) C(18) 3.304(3) ? . .
O(10) C(23) 2.353(3) ? . .
O(10) C(27) 2.441(3) ? . .
O(10) C(30) 2.388(3) ? . .
O(10) C(41) 3.520(3) ? . 65501
N(1) C(11) 3.505(3) ? . .
N(1) C(15) 3.209(3) ? . .
N(1) C(16) 2.516(3) ? . .
N(1) C(19) 2.584(3) ? . .
N(1) C(21) 3.252(4) ? . .
N(1) C(22) 2.999(4) ? . .
C(1) C(3) 2.412(4) ? . .
C(1) C(4) 2.768(4) ? . .
C(1) C(5) 2.414(4) ? . .
C(2) C(4) 2.396(4) ? . .
C(2) C(5) 2.791(4) ? . .
C(2) C(6) 2.421(4) ? . .
C(2) C(7) 2.509(4) ? . .
C(2) C(9) 2.509(4) ? . .
C(2) C(32) 3.474(4) ? . 65502
C(3) C(5) 2.425(4) ? . .
C(3) C(6) 2.799(4) ? . .
C(4) F(6) 3.596(5) ? . 66501
C(4) C(6) 2.408(4) ? . .
C(4) C(7) 2.538(4) ? . .
C(4) C(8) 2.521(4) ? . .
C(4) C(44) 3.416(4) ? . 65602
C(5) C(44) 3.466(3) ? . 65602
C(6) C(8) 2.521(4) ? . .
C(6) C(9) 2.481(4) ? . .
C(7) F(5) 3.429(4) ? . 66501
C(9) C(10) 2.388(4) ? . .
C(9) C(13) 3.586(3) ? . .
C(10) C(12) 2.513(4) ? . .
C(10) C(14) 2.511(4) ? . .
C(11) C(13) 2.416(4) ? . .
C(11) C(14) 2.772(4) ? . .
C(11) C(15) 2.388(4) ? . .
C(11) C(17) 2.499(3) ? . .
C(11) C(35) 3.441(4) ? . .
C(12) F(6) 3.265(3) ? . 55502
C(12) C(14) 2.401(4) ? . .
C(12) C(15) 2.762(3) ? . .
C(12) C(16) 2.418(3) ? . .
C(12) C(35) 3.525(4) ? . .
C(12) C(36) 3.397(4) ? . .
C(13) C(15) 2.408(3) ? . .
C(13) C(16) 2.803(3) ? . .
C(14) C(16) 2.409(3) ? . .
C(14) C(39) 3.579(4) ? . .
C(14) C(40) 3.537(4) ? . .
C(15) C(17) 2.518(4) ? . .
C(15) C(40) 3.483(4) ? . .
C(17) C(18) 2.450(3) ? . .
C(18) C(20) 2.412(4) ? . .
C(18) C(21) 2.523(4) ? . .
C(18) C(22) 2.508(4) ? . .
C(20) O(4) 3.486(3) ? . 64602
C(20) C(21) 2.487(5) ? . .
C(20) C(22) 2.490(5) ? . .
C(21) C(22) 2.543(5) ? . .
C(23) C(25) 2.403(4) ? . .
C(23) C(26) 2.769(4) ? . .
C(23) C(27) 2.420(4) ? . .
C(23) C(42) 3.396(4) ? . 65501
C(23) C(46) 2.393(4) ? . .
C(24) C(26) 2.400(5) ? . .
C(24) C(27) 2.788(4) ? . .
C(24) C(28) 2.421(4) ? . .
C(24) C(46) 2.818(4) ? . .
C(25) C(27) 2.398(4) ? . .
C(25) C(28) 2.781(4) ? . .
C(26) C(28) 2.398(4) ? . .
C(27) F(3) 3.248(7) ? . 65501
C(27) C(29) 2.800(4) ? . .
C(28) C(29) 2.384(4) ? . .
C(28) C(42) 3.556(3) ? . 65501
C(29) F(1) 3.592(4) ? . 65501
C(29) F(2) 3.233(6) ? . 65501
C(29) O(6) 3.541(3) ? . 65501
C(29) C(31) 3.045(3) ? . .
C(30) C(31) 2.384(4) ? . .
C(30) C(35) 3.467(4) ? . 65501
C(30) C(40) 3.550(4) ? . 65501
C(32) C(2) 3.474(4) ? . 64502
C(32) C(33) 2.354(4) ? . .
C(32) C(34) 3.136(4) ? . .
C(34) O(2) 3.549(3) ? . 54502
C(34) C(35) 2.390(4) ? . .
C(34) C(36) 2.818(5) ? . .
C(35) C(30) 3.467(4) ? . 45501
C(35) C(37) 2.394(4) ? . .
C(35) C(38) 2.778(4) ? . .
C(35) C(39) 2.416(4) ? . .
C(36) F(6) 3.348(5) ? . 55502
C(36) C(38) 2.383(5) ? . .
C(36) C(39) 2.778(5) ? . .
C(36) C(40) 2.406(4) ? . .
C(37) F(4) 3.545(4) ? . 55502
C(37) F(6) 3.404(5) ? . 55502
C(37) C(39) 2.392(5) ? . .
C(37) C(40) 2.758(4) ? . .
C(38) C(40) 2.410(4) ? . .
C(39) C(41) 2.786(4) ? . .
C(40) C(30) 3.550(4) ? . 45501
C(40) C(41) 2.384(4) ? . .
C(41) O(3) 3.548(3) ? . 45501
C(41) O(10) 3.520(3) ? . 45501
C(41) C(43) 3.138(3) ? . .
C(42) F(5) 3.556(5) ? . 55602
C(42) C(23) 3.396(4) ? . 45501
C(42) C(28) 3.556(3) ? . 45501
C(42) C(43) 2.397(3) ? . .
C(43) F(1) 3.407(4) ? . 55602
C(43) F(5) 3.555(4) ? . 55602
C(44) C(4) 3.416(4) ? . 64602
C(44) C(5) 3.466(3) ? . 64602
C(44) C(45) 2.362(4) ? . .
C(44) C(46) 3.097(4) ? . .
C(45) F(3) 3.408(5) ? . 65602
C(45) F(4) 3.517(3) ? . 65602
C(46) F(4) 3.547(4) ? . 65602
C(46) F(5) 3.398(4) ? . 65602
P(1) H(7) 3.5031 ? . 44501
P(1) H(32) 3.4452 ? . 45501
P(1) H(34) 3.5255 ? . 45501
P(1) H(54) 3.5537 ? . 54602
P(1) H(60) 3.4447 ? . 64602
F(1) H(7) 3.0283 ? . 44501
F(1) H(32) 3.0364 ? . 45501
F(1) H(34) 2.6767 ? . 45501
F(1) H(38) 2.9987 ? . 45501
F(1) H(53) 3.3435 ? . 54602
F(1) H(54) 2.6782 ? . 54602
F(2) H(11) 3.1317 ? . 54502
F(2) H(32) 3.1834 ? . 45501
F(2) H(33) 2.9632 ? . 45501
F(2) H(34) 2.7188 ? . 45501
F(2) H(35) 3.4665 ? . 45501
F(2) H(41) 3.1128 ? . .
F(2) H(42) 2.4585 ? . .
F(2) H(43) 3.5282 ? . .
F(3) H(26) 2.9138 ? . .
F(3) H(27) 3.4041 ? . .
F(3) H(31) 3.3856 ? . 45501
F(3) H(32) 2.3801 ? . 45501
F(3) H(34) 3.3777 ? . 45501
F(3) H(42) 3.4635 ? . .
F(3) H(57) 3.2197 ? . 64602
F(3) H(58) 2.9055 ? . 64602
F(3) H(60) 3.1469 ? . 64602
F(4) H(12) 3.4878 ? . 54501
F(4) H(28) 3.2069 ? . 54501
F(4) H(42) 3.3431 ? . .
F(4) H(45) 3.5218 ? . 54502
F(4) H(46) 2.7035 ? . 54502
F(4) H(58) 2.7691 ? . 64602
F(4) H(60) 2.9730 ? . 64602
F(5) H(7) 2.9795 ? . 44501
F(5) H(18) 3.1749 ? . 44501
F(5) H(19) 2.9075 ? . 44501
F(5) H(52) 2.6491 ? . 54602
F(5) H(54) 2.6689 ? . 54602
F(5) H(60) 2.4700 ? . 64602
F(6) H(7) 2.6510 ? . 44501
F(6) H(9) 2.4631 ? . 54502
F(6) H(11) 2.8380 ? . 54502
F(6) H(19) 3.5505 ? . 44501
F(6) H(45) 2.9063 ? . 54502
F(6) H(46) 2.9819 ? . 54502
O(1) H(1) 2.3705 ? . .
O(1) H(9) 3.3317 ? . .
O(1) H(10) 2.0003 ? . .
O(1) H(11) 2.0044 ? . .
O(1) H(15) 3.5780 ? . 65602
O(1) H(24) 3.1786 ? . .
O(1) H(29) 3.5928 ? . 65602
O(1) H(37) 2.9537 ? . 65502
O(2) H(10) 2.5051 ? . .
O(2) H(11) 2.8703 ? . .
O(2) H(19) 3.5113 ? . 45501
O(2) H(28) 2.5779 ? . .
O(2) H(29) 2.7713 ? . 65602
O(2) H(35) 3.1740 ? . 65502
O(2) H(43) 2.6376 ? . 55502
O(2) H(45) 3.1608 ? . 55502
O(2) H(59) 3.5774 ? . 65602
O(3) H(3) 2.8856 ? . .
O(3) H(6) 2.5238 ? . .
O(3) H(29) 2.6441 ? . .
O(3) H(50) 2.7198 ? . 65501
O(3) H(52) 3.4114 ? . 65501
O(3) H(57) 2.4438 ? . .
O(3) H(58) 3.1666 ? . .
O(3) H(59) 1.9677 ? . .
O(3) H(60) 1.9655 ? . .
O(4) H(3) 2.5721 ? . .
O(4) H(6) 3.5735 ? . .
O(4) H(8) 2.6413 ? . .
O(4) H(17) 3.3886 ? . .
O(4) H(21) 2.9840 ? . 65602
O(4) H(22) 3.1015 ? . 65602
O(4) H(53) 2.5199 ? . .
O(4) H(54) 3.2028 ? . .
O(4) H(55) 1.9498 ? . .
O(4) H(56) 1.9580 ? . .
O(4) H(57) 1.9521 ? . .
O(4) H(58) 1.9462 ? . .
O(4) H(59) 2.5875 ? . .
O(4) H(60) 3.2488 ? . .
O(4) H(62) 2.7457 ? . .
O(5) H(8) 3.0415 ? . .
O(5) H(16) 3.4893 ? . .
O(5) H(17) 2.5000 ? . .
O(5) H(18) 3.1976 ? . 64602
O(5) H(25) 3.4584 ? . .
O(5) H(49) 2.5783 ? . .
O(5) H(50) 3.2470 ? . .
O(5) H(51) 1.9602 ? . .
O(5) H(52) 1.9602 ? . .
O(5) H(53) 1.9591 ? . .
O(5) H(54) 1.9705 ? . .
O(5) H(55) 2.5089 ? . .
O(5) H(56) 3.2038 ? . .
O(5) H(61) 3.2906 ? . .
O(5) H(62) 2.0628 ? . .
O(6) H(8) 3.3845 ? . .
O(6) H(25) 3.4914 ? . .
O(6) H(33) 2.9324 ? . 45501
O(6) H(36) 3.5355 ? . 45501
O(6) H(48) 2.6677 ? . .
O(6) H(49) 1.9809 ? . .
O(6) H(50) 1.9823 ? . .
O(6) H(51) 2.4518 ? . .
O(6) H(52) 3.1730 ? . .
O(6) H(61) 2.7229 ? . .
O(6) H(62) 3.0253 ? . .
O(7) H(2) 3.4144 ? . .
O(7) H(27) 3.3058 ? . .
O(7) H(33) 2.8671 ? . 45501
O(7) H(35) 3.5038 ? . 45501
O(7) H(41) 3.1819 ? . .
O(7) H(42) 2.4403 ? . .
O(7) H(43) 1.9762 ? . .
O(7) H(44) 1.9688 ? . .
O(7) H(45) 2.6672 ? . .
O(7) H(61) 2.3826 ? . .
O(8) H(4) 3.3815 ? . .
O(8) H(5) 2.5922 ? . .
O(8) H(12) 3.4640 ? . 54501
O(8) H(27) 2.6631 ? . .
O(8) H(37) 3.2075 ? . .
O(8) H(38) 2.5168 ? . .
O(8) H(39) 1.9538 ? . .
O(8) H(40) 1.9471 ? . .
O(8) H(41) 1.9488 ? . .
O(8) H(42) 1.9351 ? . .
O(8) H(43) 3.2476 ? . .
O(8) H(44) 2.5665 ? . .
O(8) H(61) 2.9037 ? . .
O(9) H(2) 3.0859 ? . .
O(9) H(4) 2.2895 ? . .
O(9) H(5) 2.8363 ? . .
O(9) H(33) 3.2402 ? . .
O(9) H(34) 2.5821 ? . .
O(9) H(35) 1.9404 ? . .
O(9) H(36) 1.9454 ? . .
O(9) H(37) 1.9574 ? . .
O(9) H(38) 1.9588 ? . .
O(9) H(39) 3.1858 ? . .
O(9) H(40) 2.4755 ? . .
O(10) H(3) 3.3230 ? . .
O(10) H(4) 3.1042 ? . .
O(10) H(5) 3.0742 ? . .
O(10) H(6) 2.6832 ? . .
O(10) H(23) 3.4200 ? . .
O(10) H(32) 2.6621 ? . .
O(10) H(33) 1.9814 ? . .
O(10) H(34) 1.9786 ? . .
O(10) H(35) 3.1971 ? . .
O(10) H(36) 2.4831 ? . .
O(10) H(38) 3.5710 ? . .
O(10) H(50) 2.9013 ? . 65501
O(10) H(51) 3.5212 ? . 65501
N(1) H(3) 2.0273 ? . .
N(1) H(4) 2.0286 ? . .
N(1) H(5) 2.0066 ? . .
N(1) H(6) 1.9977 ? . .
N(1) H(8) 3.1221 ? . .
N(1) H(17) 2.8678 ? . .
N(1) H(25) 3.0075 ? . .
N(1) H(27) 2.8363 ? . .
C(1) H(1) 2.0418 ? . .
C(1) H(28) 2.0398 ? . .
C(1) H(35) 3.4892 ? . 65502
C(1) H(37) 3.1633 ? . 65502
C(1) H(40) 3.3995 ? . 65502
C(1) H(55) 3.2410 ? . 65602
C(1) H(59) 3.2905 ? . 65602
C(2) H(7) 3.2517 ? . .
C(2) H(15) 3.5562 ? . 65602
C(2) H(17) 3.5773 ? . 65602
C(2) H(18) 2.9270 ? . .
C(2) H(19) 3.2414 ? . .
C(2) H(20) 2.5798 ? . .
C(2) H(28) 3.2756 ? . .
C(2) H(37) 3.3744 ? . 65502
C(2) H(39) 3.4214 ? . 65502
C(2) H(40) 2.8556 ? . 65502
C(2) H(55) 3.1504 ? . 65602
C(3) H(1) 2.0358 ? . .
C(3) H(7) 2.0328 ? . .
C(3) H(18) 2.0387 ? . .
C(3) H(19) 2.0523 ? . .
C(3) H(20) 2.0353 ? . .
C(3) H(40) 2.8562 ? . 65502
C(3) H(44) 3.5575 ? . 65502
C(3) H(54) 3.3532 ? . 65602
C(3) H(55) 3.0261 ? . 65602
C(4) H(1) 3.2560 ? . .
C(4) H(2) 3.3611 ? . 65502
C(4) H(9) 3.3780 ? . 65502
C(4) H(12) 2.9446 ? . .
C(4) H(13) 3.2475 ? . .
C(4) H(14) 2.5946 ? . .
C(4) H(18) 2.9581 ? . .
C(4) H(19) 2.6451 ? . .
C(4) H(20) 3.2518 ? . .
C(4) H(28) 3.2716 ? . .
C(4) H(40) 3.3948 ? . 65502
C(4) H(54) 3.0706 ? . 65602
C(4) H(55) 2.9836 ? . 65602
C(4) H(56) 3.2178 ? . 65602
C(5) H(2) 3.4134 ? . 65502
C(5) H(7) 2.0336 ? . .
C(5) H(12) 2.0382 ? . .
C(5) H(13) 2.0402 ? . .
C(5) H(14) 2.0249 ? . .
C(5) H(28) 2.0528 ? . .
C(5) H(55) 3.0640 ? . 65602
C(5) H(56) 3.0225 ? . 65602
C(6) H(1) 3.2762 ? . .
C(6) H(7) 3.2636 ? . .
C(6) H(12) 2.9383 ? . .
C(6) H(13) 2.6196 ? . .
C(6) H(14) 3.2433 ? . .
C(6) H(35) 3.5210 ? . 65502
C(6) H(46) 3.5156 ? . 55502
C(6) H(55) 3.1922 ? . 65602
C(6) H(56) 3.5414 ? . 65602
C(6) H(59) 3.3891 ? . 65602
C(7) H(1) 2.6541 ? . .
C(7) H(7) 2.6896 ? . .
C(7) H(29) 3.5708 ? . 75602
C(7) H(30) 3.4249 ? . 75602
C(7) H(40) 3.3068 ? . 65502
C(7) H(44) 3.2901 ? . 65502
C(7) H(52) 3.3548 ? . 65602
C(7) H(54) 3.4884 ? . 65602
C(8) H(7) 2.6662 ? . .
C(8) H(9) 3.2950 ? . 65502
C(8) H(28) 2.6876 ? . .
C(8) H(39) 3.0867 ? . 56501
C(8) H(46) 3.2974 ? . 55502
C(8) H(56) 3.2282 ? . 65602
C(9) H(1) 2.6703 ? . .
C(9) H(10) 2.5434 ? . .
C(9) H(11) 2.7433 ? . .
C(9) H(28) 2.6254 ? . .
C(9) H(29) 3.1204 ? . 65602
C(9) H(35) 3.2390 ? . 65502
C(9) H(37) 3.0444 ? . 65502
C(9) H(59) 3.4570 ? . 65602
C(10) H(9) 2.6731 ? . .
C(10) H(24) 2.6677 ? . .
C(10) H(30) 3.3935 ? . 65602
C(11) H(3) 3.1397 ? . .
C(11) H(4) 2.5159 ? . .
C(11) H(8) 3.2439 ? . .
C(11) H(9) 2.0407 ? . .
C(11) H(14) 3.4058 ? . 64502
C(11) H(44) 3.3420 ? . .
C(11) H(61) 3.3693 ? . .
C(12) H(2) 2.0439 ? . .
C(12) H(7) 3.5543 ? . 64502
C(12) H(10) 3.2354 ? . .
C(12) H(11) 2.6034 ? . .
C(12) H(14) 3.0033 ? . 64502
C(12) H(24) 3.2610 ? . .
C(12) H(45) 3.5390 ? . .
C(13) H(2) 3.2710 ? . .
C(13) H(8) 3.2642 ? . .
C(13) H(9) 2.0327 ? . .
C(13) H(10) 2.0365 ? . .
C(13) H(11) 2.0334 ? . .
C(13) H(24) 2.0498 ? . .
C(14) H(8) 2.0223 ? . .
C(14) H(9) 3.2616 ? . .
C(14) H(10) 2.6276 ? . .
C(14) H(11) 3.2616 ? . .
C(14) H(15) 3.4143 ? . 65602
C(14) H(22) 3.0970 ? . 65602
C(15) H(2) 3.2472 ? . .
C(15) H(3) 2.6774 ? . .
C(15) H(4) 3.2651 ? . .
C(15) H(22) 2.8987 ? . 65602
C(15) H(24) 2.0253 ? . .
C(15) H(49) 3.4421 ? . .
C(15) H(53) 3.2686 ? . .
C(15) H(61) 3.3810 ? . .
C(15) H(62) 3.0983 ? . .
C(16) H(2) 2.0358 ? . .
C(16) H(3) 2.0129 ? . .
C(16) H(4) 2.0139 ? . .
C(16) H(8) 2.0232 ? . .
C(16) H(9) 3.2719 ? . .
C(16) H(24) 3.2621 ? . .
C(16) H(61) 2.6426 ? . .
C(16) H(62) 2.8202 ? . .
C(17) H(2) 2.6450 ? . .
C(17) H(5) 2.6392 ? . .
C(17) H(6) 2.5302 ? . .
C(17) H(8) 2.6683 ? . .
C(17) H(61) 2.0380 ? . .
C(17) H(62) 2.0097 ? . .
C(18) H(3) 2.7118 ? . .
C(18) H(4) 2.5160 ? . .
C(18) H(15) 2.9395 ? . .
C(18) H(16) 3.2774 ? . .
C(18) H(17) 2.5308 ? . .
C(18) H(21) 2.8125 ? . .
C(18) H(22) 3.1959 ? . .
C(18) H(23) 2.3823 ? . .
C(18) H(25) 2.9168 ? . .
C(18) H(26) 3.2728 ? . .
C(18) H(27) 2.5061 ? . .
C(18) H(61) 1.9950 ? . .
C(18) H(62) 1.9907 ? . .
C(19) H(5) 2.0235 ? . .
C(19) H(6) 2.0105 ? . .
C(19) H(15) 2.0651 ? . .
C(19) H(16) 2.0488 ? . .
C(19) H(17) 2.0563 ? . .
C(19) H(21) 2.0541 ? . .
C(19) H(22) 2.0502 ? . .
C(19) H(23) 2.0529 ? . .
C(19) H(25) 2.0501 ? . .
C(19) H(26) 2.0564 ? . .
C(19) H(27) 2.0507 ? . .
C(19) H(61) 2.8095 ? . .
C(19) H(62) 2.7307 ? . .
C(20) H(5) 2.4413 ? . .
C(20) H(6) 2.6373 ? . .
C(20) H(8) 3.2080 ? . 64602
C(20) H(15) 2.4610 ? . .
C(20) H(16) 2.9266 ? . .
C(20) H(17) 3.2393 ? . .
C(20) H(24) 3.4418 ? . 64602
C(20) H(25) 3.2753 ? . .
C(20) H(26) 2.5077 ? . .
C(20) H(27) 2.8570 ? . .
C(20) H(53) 3.1679 ? . 64602
C(20) H(56) 3.3993 ? . 64602
C(21) H(1) 3.3971 ? . 64602
C(21) H(5) 3.3088 ? . .
C(21) H(6) 2.5635 ? . .
C(21) H(21) 3.2652 ? . .
C(21) H(22) 2.4748 ? . .
C(21) H(23) 2.8791 ? . .
C(21) H(25) 2.5691 ? . .
C(21) H(26) 2.9175 ? . .
C(21) H(27) 3.3166 ? . .
C(21) H(51) 3.5820 ? . .
C(21) H(55) 3.5066 ? . .
C(21) H(62) 2.9163 ? . .
C(22) H(5) 2.7572 ? . .
C(22) H(6) 3.3010 ? . .
C(22) H(15) 3.2898 ? . .
C(22) H(16) 2.5198 ? . .
C(22) H(17) 2.9845 ? . .
C(22) H(21) 2.4773 ? . .
C(22) H(22) 2.9000 ? . .
C(22) H(23) 3.2589 ? . .
C(22) H(31) 3.5975 ? . 45501
C(22) H(32) 3.3486 ? . 45501
C(22) H(42) 3.1221 ? . .
C(22) H(51) 3.4259 ? . .
C(22) H(58) 3.5933 ? . 64602
C(22) H(61) 2.7358 ? . .
C(22) H(62) 3.2151 ? . .
C(23) H(6) 2.8467 ? . .
C(23) H(23) 3.4680 ? . .
C(23) H(29) 2.0216 ? . .
C(23) H(30) 3.2588 ? . .
C(23) H(32) 3.2812 ? . .
C(23) H(50) 3.0333 ? . 65501
C(23) H(51) 2.9759 ? . 65501
C(23) H(52) 3.1782 ? . 65501
C(23) H(59) 2.6512 ? . .
C(23) H(60) 2.5920 ? . .
C(24) H(10) 3.3238 ? . 64602
C(24) H(18) 3.3033 ? . 74602
C(24) H(24) 3.3793 ? . 64602
C(24) H(30) 2.0489 ? . .
C(24) H(31) 3.2578 ? . .
C(24) H(51) 3.2158 ? . 65501
C(24) H(52) 3.2605 ? . 65501
C(24) H(59) 2.7714 ? . .
C(24) H(60) 2.7383 ? . .
C(25) H(10) 3.0427 ? . 64602
C(25) H(18) 3.2953 ? . 74602
C(25) H(20) 3.4701 ? . 74602
C(25) H(24) 2.9806 ? . 64602
C(25) H(29) 2.0599 ? . .
C(25) H(31) 2.0131 ? . .
C(25) H(32) 3.2530 ? . .
C(25) H(48) 3.5551 ? . 64602
C(25) H(51) 3.3952 ? . 65501
C(26) H(24) 3.3767 ? . 64602
C(26) H(25) 3.1673 ? . 65501
C(26) H(26) 3.5201 ? . 65501
C(26) H(29) 3.2602 ? . .
C(26) H(30) 2.0183 ? . .
C(26) H(32) 2.0391 ? . .
C(26) H(48) 3.2559 ? . 64602
C(26) H(51) 3.3450 ? . 65501
C(27) H(23) 3.3102 ? . .
C(27) H(25) 2.9627 ? . 65501
C(27) H(26) 3.5403 ? . 65501
C(27) H(30) 3.2549 ? . .
C(27) H(31) 2.0286 ? . .
C(27) H(33) 2.7859 ? . .
C(27) H(34) 2.6665 ? . .
C(27) H(51) 3.1070 ? . 65501
C(28) H(6) 2.9229 ? . .
C(28) H(23) 3.0960 ? . .
C(28) H(29) 3.2776 ? . .
C(28) H(31) 3.2518 ? . .
C(28) H(32) 2.0347 ? . .
C(28) H(33) 2.6191 ? . .
C(28) H(34) 2.5884 ? . .
C(28) H(50) 3.1235 ? . 65501
C(28) H(51) 2.9058 ? . 65501
C(29) H(5) 3.5802 ? . .
C(29) H(32) 2.4974 ? . .
C(29) H(35) 2.0051 ? . .
C(29) H(36) 1.9971 ? . .
C(29) H(37) 3.2253 ? . .
C(29) H(38) 2.8691 ? . .
C(30) H(4) 3.0152 ? . .
C(30) H(33) 2.0173 ? . .
C(30) H(34) 2.0141 ? . .
C(30) H(37) 2.4875 ? . .
C(30) H(38) 2.6989 ? . .
C(31) H(4) 3.4271 ? . .
C(31) H(5) 3.1043 ? . .
C(31) H(34) 2.7220 ? . .
C(31) H(35) 2.4861 ? . .
C(31) H(36) 3.1718 ? . .
C(31) H(39) 2.0295 ? . .
C(31) H(40) 2.0238 ? . .
C(32) H(1) 3.4910 ? . 64502
C(32) H(5) 3.3908 ? . .
C(32) H(12) 3.3827 ? . 54501
C(32) H(37) 2.0362 ? . .
C(32) H(38) 2.0307 ? . .
C(32) H(41) 2.4065 ? . .
C(32) H(42) 3.1243 ? . .
C(32) H(44) 2.8460 ? . .
C(33) H(27) 2.8411 ? . .
C(33) H(39) 2.5255 ? . .
C(33) H(40) 2.5696 ? . .
C(33) H(43) 2.0367 ? . .
C(33) H(44) 2.0159 ? . .
C(33) H(61) 3.3188 ? . .
C(34) H(2) 3.5653 ? . .
C(34) H(19) 3.4206 ? . 64502
C(34) H(33) 3.5317 ? . 45501
C(34) H(39) 3.4844 ? . .
C(34) H(40) 2.8778 ? . .
C(34) H(41) 2.0176 ? . .
C(34) H(42) 1.9967 ? . .
C(34) H(45) 2.5179 ? . .
C(34) H(61) 3.3235 ? . .
C(35) H(33) 3.1249 ? . 45501
C(35) H(35) 3.2601 ? . 45501
C(35) H(36) 3.0147 ? . 45501
C(35) H(43) 2.5360 ? . .
C(35) H(44) 2.6991 ? . .
C(35) H(45) 2.0341 ? . .
C(35) H(46) 3.2510 ? . .
C(35) H(48) 3.2768 ? . .
C(35) H(61) 3.3007 ? . .
C(36) H(9) 3.4464 ? . .
C(36) H(28) 3.1786 ? . 54502
C(36) H(35) 3.4159 ? . 45501
C(36) H(36) 3.2944 ? . 45501
C(36) H(43) 2.6591 ? . .
C(36) H(44) 2.8440 ? . .
C(36) H(46) 2.0245 ? . .
C(36) H(47) 3.2390 ? . .
C(37) H(11) 3.3973 ? . .
C(37) H(13) 2.9631 ? . 54502
C(37) H(28) 3.0228 ? . 54502
C(37) H(36) 3.4173 ? . 45501
C(37) H(45) 2.0311 ? . .
C(37) H(47) 2.0067 ? . .
C(37) H(48) 3.2477 ? . .
C(38) H(10) 3.3448 ? . .
C(38) H(13) 3.2168 ? . 54502
C(38) H(30) 3.3286 ? . 65602
C(38) H(36) 3.2820 ? . 45501
C(38) H(45) 3.2371 ? . .
C(38) H(46) 1.9917 ? . .
C(38) H(48) 2.0600 ? . .
C(39) H(30) 3.4661 ? . 65602
C(39) H(31) 3.3648 ? . 65602
C(39) H(36) 3.0222 ? . 45501
C(39) H(46) 3.2452 ? . .
C(39) H(47) 2.0557 ? . .
C(39) H(49) 2.6896 ? . .
C(39) H(50) 2.7477 ? . .
C(40) H(33) 3.1398 ? . 45501
C(40) H(36) 2.8864 ? . 45501
C(40) H(45) 3.2648 ? . .
C(40) H(47) 3.2677 ? . .
C(40) H(48) 2.0394 ? . .
C(40) H(49) 2.6035 ? . .
C(40) H(50) 2.6207 ? . .
C(40) H(61) 3.4538 ? . .
C(41) H(8) 3.5652 ? . .
C(41) H(48) 2.4810 ? . .
C(41) H(51) 2.0137 ? . .
C(41) H(52) 2.0190 ? . .
C(41) H(53) 2.9956 ? . .
C(41) H(54) 3.3389 ? . .
C(41) H(62) 3.5180 ? . .
C(42) H(17) 3.3885 ? . .
C(42) H(18) 3.0177 ? . 64602
C(42) H(25) 3.3066 ? . .
C(42) H(49) 2.0326 ? . .
C(42) H(50) 2.0375 ? . .
C(42) H(53) 2.7301 ? . .
C(42) H(54) 2.4865 ? . .
C(42) H(62) 3.0280 ? . .
C(43) H(8) 2.9766 ? . .
C(43) H(17) 3.3957 ? . .
C(43) H(18) 3.4803 ? . 64602
C(43) H(21) 3.4387 ? . 65602
C(43) H(49) 2.8544 ? . .
C(43) H(51) 3.1690 ? . .
C(43) H(52) 2.4506 ? . .
C(43) H(55) 2.0118 ? . .
C(43) H(56) 2.0337 ? . .
C(43) H(62) 3.0588 ? . .
C(44) H(8) 3.3554 ? . .
C(44) H(12) 3.4702 ? . 64602
C(44) H(17) 3.2270 ? . .
C(44) H(21) 3.0636 ? . 65602
C(44) H(53) 2.0159 ? . .
C(44) H(54) 2.0335 ? . .
C(44) H(57) 3.1421 ? . .
C(44) H(58) 2.4100 ? . .
C(44) H(59) 2.8073 ? . .
C(44) H(62) 3.2526 ? . .
C(45) H(3) 3.0860 ? . .
C(45) H(21) 3.2777 ? . 65602
C(45) H(26) 3.2266 ? . 65602
C(45) H(55) 2.6360 ? . .
C(45) H(56) 2.4795 ? . .
C(45) H(59) 2.0295 ? . .
C(45) H(60) 2.0263 ? . .
C(46) H(3) 3.5625 ? . .
C(46) H(6) 3.5251 ? . .
C(46) H(29) 2.5092 ? . .
C(46) H(50) 3.4010 ? . 65501
C(46) H(52) 3.5521 ? . 65501
C(46) H(55) 2.8824 ? . .
C(46) H(56) 3.3444 ? . .
C(46) H(57) 2.0082 ? . .
C(46) H(58) 2.0116 ? . .
H(1) C(21) 3.3971 ? . 65602
H(1) C(32) 3.4910 ? . 65502
H(2) C(4) 3.3611 ? . 64502
H(2) C(5) 3.4134 ? . 64502
H(7) P(1) 3.5031 ? . 66501
H(7) F(1) 3.0283 ? . 66501
H(7) F(5) 2.9795 ? . 66501
H(7) F(6) 2.6510 ? . 66501
H(7) C(12) 3.5543 ? . 65502
H(8) C(20) 3.2080 ? . 65602
H(9) F(6) 2.4631 ? . 55502
H(9) C(4) 3.3780 ? . 64502
H(9) C(8) 3.2950 ? . 64502
H(10) C(24) 3.3238 ? . 65602
H(10) C(25) 3.0427 ? . 65602
H(11) F(2) 3.1317 ? . 55502
H(11) F(6) 2.8380 ? . 55502
H(12) F(4) 3.4878 ? . 56501
H(12) O(8) 3.4640 ? . 56501
H(12) C(32) 3.3827 ? . 56501
H(12) C(44) 3.4702 ? . 65602
H(13) C(4) 3.2475 ? . .
H(13) C(5) 2.0402 ? . .
H(13) C(6) 2.6196 ? . .
H(13) C(37) 2.9631 ? . 55502
H(13) C(38) 3.2168 ? . 55502
H(14) C(11) 3.4058 ? . 65502
H(14) C(12) 3.0033 ? . 65502
H(15) O(1) 3.5780 ? . 64602
H(15) C(2) 3.5562 ? . 64602
H(15) C(14) 3.4143 ? . 64602
H(17) C(2) 3.5773 ? . 64602
H(18) F(5) 3.1749 ? . 66501
H(18) O(5) 3.1976 ? . 65602
H(18) C(24) 3.3033 ? . 75602
H(18) C(25) 3.2953 ? . 75602
H(18) C(42) 3.0177 ? . 65602
H(18) C(43) 3.4803 ? . 65602
H(19) F(5) 2.9075 ? . 66501
H(19) F(6) 3.5505 ? . 66501
H(19) O(2) 3.5113 ? . 65501
H(19) C(34) 3.4206 ? . 65502
H(20) C(25) 3.4701 ? . 75602
H(21) O(4) 2.9840 ? . 64602
H(21) C(43) 3.4387 ? . 64602
H(21) C(44) 3.0636 ? . 64602
H(21) C(45) 3.2777 ? . 64602
H(22) O(4) 3.1015 ? . 64602
H(22) C(14) 3.0970 ? . 64602
H(22) C(15) 2.8987 ? . 64602
H(24) C(20) 3.4418 ? . 65602
H(24) C(24) 3.3793 ? . 65602
H(24) C(25) 2.9806 ? . 65602
H(24) C(26) 3.3767 ? . 65602
H(25) C(26) 3.1673 ? . 45501
H(25) C(27) 2.9627 ? . 45501
H(26) C(26) 3.5201 ? . 45501
H(26) C(27) 3.5403 ? . 45501
H(26) C(45) 3.2266 ? . 64602
H(28) F(4) 3.2069 ? . 56501
H(28) C(36) 3.1786 ? . 55502
H(28) C(37) 3.0228 ? . 55502
H(29) O(1) 3.5928 ? . 64602
H(29) O(2) 2.7713 ? . 64602
H(29) O(3) 2.6441 ? . .
H(29) C(7) 3.5708 ? . 74602
H(29) C(9) 3.1204 ? . 64602
H(29) C(23) 2.0216 ? . .
H(29) C(25) 2.0599 ? . .
H(29) C(26) 3.2602 ? . .
H(29) C(28) 3.2776 ? . .
H(29) C(46) 2.5092 ? . .
H(30) C(7) 3.4249 ? . 74602
H(30) C(10) 3.3935 ? . 64602
H(30) C(38) 3.3286 ? . 64602
H(30) C(39) 3.4661 ? . 64602
H(31) F(3) 3.3856 ? . 65501
H(31) C(22) 3.5975 ? . 65501
H(31) C(39) 3.3648 ? . 64602
H(32) P(1) 3.4452 ? . 65501
H(32) F(1) 3.0364 ? . 65501
H(32) F(2) 3.1834 ? . 65501
H(32) F(3) 2.3801 ? . 65501
H(32) C(22) 3.3486 ? . 65501
H(33) F(2) 2.9632 ? . 65501
H(33) O(6) 2.9324 ? . 65501
H(33) O(7) 2.8671 ? . 65501
H(33) C(34) 3.5317 ? . 65501
H(33) C(35) 3.1249 ? . 65501
H(33) C(40) 3.1398 ? . 65501
H(34) P(1) 3.5255 ? . 65501
H(34) F(1) 2.6767 ? . 65501
H(34) F(2) 2.7188 ? . 65501
H(34) F(3) 3.3777 ? . 65501
H(35) F(2) 3.4665 ? . 65501
H(35) O(2) 3.1740 ? . 64502
H(35) O(7) 3.5038 ? . 65501
H(35) C(1) 3.4892 ? . 64502
H(35) C(6) 3.5210 ? . 64502
H(35) C(9) 3.2390 ? . 64502
H(35) C(35) 3.2601 ? . 65501
H(35) C(36) 3.4159 ? . 65501
H(36) O(6) 3.5355 ? . 65501
H(36) C(35) 3.0147 ? . 65501
H(36) C(36) 3.2944 ? . 65501
H(36) C(37) 3.4173 ? . 65501
H(36) C(38) 3.2820 ? . 65501
H(36) C(39) 3.0222 ? . 65501
H(36) C(40) 2.8864 ? . 65501
H(37) O(1) 2.9537 ? . 64502
H(37) C(1) 3.1633 ? . 64502
H(37) C(2) 3.3744 ? . 64502
H(37) C(9) 3.0444 ? . 64502
H(38) F(1) 2.9987 ? . 65501
H(39) C(2) 3.4214 ? . 64502
H(39) C(8) 3.0867 ? . 54501
H(40) C(1) 3.3995 ? . 64502
H(40) C(2) 2.8556 ? . 64502
H(40) C(3) 2.8562 ? . 64502
H(40) C(4) 3.3948 ? . 64502
H(40) C(7) 3.3068 ? . 64502
H(43) O(2) 2.6376 ? . 54502
H(44) C(3) 3.5575 ? . 64502
H(44) C(7) 3.2901 ? . 64502
H(45) F(4) 3.5218 ? . 55502
H(45) F(6) 2.9063 ? . 55502
H(45) O(2) 3.1608 ? . 54502
H(46) F(4) 2.7035 ? . 55502
H(46) F(6) 2.9819 ? . 55502
H(46) C(6) 3.5156 ? . 54502
H(46) C(8) 3.2974 ? . 54502
H(48) C(25) 3.5551 ? . 65602
H(48) C(26) 3.2559 ? . 65602
H(50) O(3) 2.7198 ? . 45501
H(50) O(10) 2.9013 ? . 45501
H(50) C(23) 3.0333 ? . 45501
H(50) C(28) 3.1235 ? . 45501
H(50) C(46) 3.4010 ? . 45501
H(51) O(10) 3.5212 ? . 45501
H(51) C(23) 2.9759 ? . 45501
H(51) C(24) 3.2158 ? . 45501
H(51) C(25) 3.3952 ? . 45501
H(51) C(26) 3.3450 ? . 45501
H(51) C(27) 3.1070 ? . 45501
H(51) C(28) 2.9058 ? . 45501
H(52) F(5) 2.6491 ? . 55602
H(52) O(3) 3.4114 ? . 45501
H(52) C(7) 3.3548 ? . 64602
H(52) C(23) 3.1782 ? . 45501
H(52) C(24) 3.2605 ? . 45501
H(52) C(46) 3.5521 ? . 45501
H(53) F(1) 3.3435 ? . 55602
H(53) C(20) 3.1679 ? . 65602
H(54) P(1) 3.5537 ? . 55602
H(54) F(1) 2.6782 ? . 55602
H(54) F(5) 2.6689 ? . 55602
H(54) C(3) 3.3532 ? . 64602
H(54) C(4) 3.0706 ? . 64602
H(54) C(7) 3.4884 ? . 64602
H(55) C(1) 3.2410 ? . 64602
H(55) C(2) 3.1504 ? . 64602
H(55) C(3) 3.0261 ? . 64602
H(55) C(4) 2.9836 ? . 64602
H(55) C(5) 3.0640 ? . 64602
H(55) C(6) 3.1922 ? . 64602
H(56) C(4) 3.2178 ? . 64602
H(56) C(5) 3.0225 ? . 64602
H(56) C(6) 3.5414 ? . 64602
H(56) C(8) 3.2282 ? . 64602
H(56) C(20) 3.3993 ? . 65602
H(57) F(3) 3.2197 ? . 65602
H(58) F(3) 2.9055 ? . 65602
H(58) F(4) 2.7691 ? . 65602
H(58) C(22) 3.5933 ? . 65602
H(59) O(2) 3.5774 ? . 64602
H(59) C(1) 3.2905 ? . 64602
H(59) C(6) 3.3891 ? . 64602
H(59) C(9) 3.4570 ? . 64602
H(60) P(1) 3.4447 ? . 65602
H(60) F(3) 3.1469 ? . 65602
H(60) F(4) 2.9730 ? . 65602
H(60) F(5) 2.4700 ? . 65602

loop_
_geom_torsion_atom_site_label_1
_geom_torsion_atom_site_label_2
_geom_torsion_atom_site_label_3
_geom_torsion_atom_site_label_4
_geom_torsion
_geom_torsion_publ_flag
_geom_torsion_site_symmetry_1
_geom_torsion_site_symmetry_2
_geom_torsion_site_symmetry_3
_geom_torsion_site_symmetry_4
C(10) O(1) C(9) O(2) -0.2(4) ? . . . .
C(10) O(1) C(9) C(1) -179.7(2) ? . . . .
C(9) O(1) C(10) C(13) -163.8(2) ? . . . .
C(46) O(3) C(23) C(24) 6.9(3) ? . . . .
C(46) O(3) C(23) C(28) -171.4(2) ? . . . .
C(23) O(3) C(46) C(45) 175.3(2) ? . . . .
C(45) O(4) C(44) C(43) 169.5(2) ? . . . .
C(44) O(4) C(45) C(46) 80.4(3) ? . . . .
C(43) O(5) C(42) C(41) 83.2(2) ? . . . .
C(42) O(5) C(43) C(44) 162.1(2) ? . . . .
C(41) O(6) C(40) C(35) -177.3(2) ? . . . .
C(41) O(6) C(40) C(39) 2.4(4) ? . . . .
C(40) O(6) C(41) C(42) -178.5(2) ? . . . .
C(35) O(7) C(34) C(33) -167.8(2) ? . . . .
C(34) O(7) C(35) C(36) -11.9(4) ? . . . .
C(34) O(7) C(35) C(40) 167.7(2) ? . . . .
C(33) O(8) C(32) C(31) -176.8(2) ? . . . .
C(32) O(8) C(33) C(34) -84.3(3) ? . . . .
C(31) O(9) C(30) C(29) -72.7(3) ? . . . .
C(30) O(9) C(31) C(32) -164.7(2) ? . . . .
C(29) O(10) C(28) C(23) 173.5(2) ? . . . .
C(29) O(10) C(28) C(27) -5.8(3) ? . . . .
C(28) O(10) C(29) C(30) 177.6(2) ? . . . .
C(18) N(1) C(17) C(16) 166.6(2) ? . . . .
C(17) N(1) C(18) C(19) 172.4(2) ? . . . .
C(6) C(1) C(2) C(3) -1.3(4) ? . . . .
C(9) C(1) C(2) C(3) 177.5(2) ? . . . .
C(2) C(1) C(6) C(5) 1.2(4) ? . . . .
C(9) C(1) C(6) C(5) -177.6(2) ? . . . .
C(2) C(1) C(9) O(1) -6.1(3) ? . . . .
C(2) C(1) C(9) O(2) 174.5(3) ? . . . .
C(6) C(1) C(9) O(1) 172.8(2) ? . . . .
C(6) C(1) C(9) O(2) -6.7(4) ? . . . .
C(1) C(2) C(3) C(4) 0.1(3) ? . . . .
C(1) C(2) C(3) C(7) -179.7(2) ? . . . .
C(2) C(3) C(4) C(5) 1.2(4) ? . . . .
C(7) C(3) C(4) C(5) -179.0(2) ? . . . .
C(3) C(4) C(5) C(6) -1.3(4) ? . . . .
C(3) C(4) C(5) C(8) 177.1(3) ? . . . .
C(4) C(5) C(6) C(1) 0.1(3) ? . . . .
C(8) C(5) C(6) C(1) -178.3(2) ? . . . .
O(1) C(10) C(13) C(12) -93.9(3) ? . . . .
O(1) C(10) C(13) C(14) 84.3(3) ? . . . .
C(16) C(11) C(12) C(13) 1.0(4) ? . . . .
C(12) C(11) C(16) C(15) -0.2(4) ? . . . .
C(12) C(11) C(16) C(17) -178.2(2) ? . . . .
C(11) C(12) C(13) C(10) 176.9(3) ? . . . .
C(11) C(12) C(13) C(14) -1.3(4) ? . . . .
C(10) C(13) C(14) C(15) -177.4(2) ? . . . .
C(12) C(13) C(14) C(15) 0.8(4) ? . . . .
C(13) C(14) C(15) C(16) 0.0(3) ? . . . .
C(14) C(15) C(16) C(11) -0.4(4) ? . . . .
C(14) C(15) C(16) C(17) 177.6(2) ? . . . .
C(11) C(16) C(17) N(1) -109.7(2) ? . . . .
C(15) C(16) C(17) N(1) 72.3(3) ? . . . .
N(1) C(18) C(19) C(20) 167.5(2) ? . . . .
N(1) C(18) C(19) C(21) -75.5(3) ? . . . .
N(1) C(18) C(19) C(22) 50.2(3) ? . . . .
O(3) C(23) C(24) C(25) -179.3(3) ? . . . .
C(28) C(23) C(24) C(25) -1.1(4) ? . . . .
O(3) C(23) C(28) O(10) 0.1(3) ? . . . .
O(3) C(23) C(28) C(27) 179.5(2) ? . . . .
C(24) C(23) C(28) O(10) -178.2(2) ? . . . .
C(24) C(23) C(28) C(27) 1.1(4) ? . . . .
C(23) C(24) C(25) C(26) 0.3(4) ? . . . .
C(24) C(25) C(26) C(27) 0.6(5) ? . . . .
C(25) C(26) C(27) C(28) -0.6(5) ? . . . .
C(26) C(27) C(28) O(10) 179.0(2) ? . . . .
C(26) C(27) C(28) C(23) -0.3(4) ? . . . .
O(10) C(29) C(30) O(9) -70.7(3) ? . . . .
O(9) C(31) C(32) O(8) -72.2(3) ? . . . .
O(8) C(33) C(34) O(7) -72.5(3) ? . . . .
O(7) C(35) C(36) C(37) 178.2(3) ? . . . .
C(40) C(35) C(36) C(37) -1.4(4) ? . . . .
O(7) C(35) C(40) O(6) 2.3(4) ? . . . .
O(7) C(35) C(40) C(39) -177.4(3) ? . . . .
C(36) C(35) C(40) O(6) -178.0(2) ? . . . .
C(36) C(35) C(40) C(39) 2.2(4) ? . . . .
C(35) C(36) C(37) C(38) -0.8(5) ? . . . .
C(36) C(37) C(38) C(39) 2.1(5) ? . . . .
C(37) C(38) C(39) C(40) -1.2(5) ? . . . .
C(38) C(39) C(40) O(6) 179.4(3) ? . . . .
C(38) C(39) C(40) C(35) -0.9(4) ? . . . .
O(6) C(41) C(42) O(5) 69.7(3) ? . . . .
O(5) C(43) C(44) O(4) 65.8(3) ? . . . .
O(4) C(45) C(46) O(3) 73.0(3) ? . . . .
